data_1539493
loop_
_publ_author_name
'Vielhaber, E.'
'Hoppe, R.'

_publ_section_title
;
 Ueber Oxozinkate der Alkalimetalle
;
_journal_name_full 'Zeitschrift fuer Anorganische und Allgemeine Chemie'
_journal_page_first 209
_journal_page_last 221
_journal_volume 338
_journal_year 1965
_chemical_formula_sum 'Na2 O3 Zn2'
_chemical_name_systematic 'Na2 Zn2 O3'
_space_group_IT_number 14
_symmetry_space_group_name_Hall '-P 2ybc'
_symmetry_space_group_name_H-M 'P 1 21/c 1'
_cell_angle_alpha 90
_cell_angle_beta 117.55
_cell_angle_gamma 90
_cell_formula_units_Z 2
_cell_length_a 5.82
_cell_length_b 5.952
_cell_length_c 5.887
_cell_volume 180.805
_citation_journal_id_ASTM ZAACAB
_cod_data_source_file Vielhaber_ZAACAB_1965_847.cif
_cod_data_source_block Na2O3Zn2
_cod_original_cell_volume 180.8054
_cod_database_code 1539493

loop_
_symmetry_equiv_pos_as_xyz
x,y,z
-x,y+1/2,-z+1/2
-x,-y,-z
x,-y-1/2,z-1/2

loop_
_atom_site_label
_atom_site_type_symbol
_atom_site_fract_x
_atom_site_fract_y
_atom_site_fract_z
_atom_site_occupancy
_atom_site_U_iso_or_equiv
Zn1 Zn+2 0.335 0.122 0.073 1 0.0
Na1 Na+1 0.152 0.846 0.411 1 0.0
O1 O-2 0.372 0.425 0.247 1 0.0
O2 O-2 0 0 0 1 0.0
